data_7008454
loop_
_publ_author_name
'Hogarth, Graeme'
'Holman, K. Travis'
'Pateman, Andrew'
'Sella, Andrea'
'Steed, Jonathan W.'
'Richards, Idris'

_publ_section_title
;
 Multiple nitrene insertions into metal-sulfur bonds of dithiocarbamate
 complexes: synthesis of sulfido-amido and zwitterionic tetraamido
 complexes.
;
_journal_issue 16
_journal_name_full 'Dalton transactions (Cambridge, England : 2003)'
_journal_page_first 2688
_journal_page_last 2695
_journal_paper_doi 10.1039/b503004h
_journal_year 2005
_chemical_formula_sum 'C25 H36 Cl2 Cu N4 O4 S6'
_chemical_formula_weight 783.38
_chemical_name_systematic
;
?
;
_space_group_IT_number 14
_symmetry_cell_setting monoclinic
_symmetry_space_group_name_Hall '-P 2ybc'
_symmetry_space_group_name_H-M 'P 1 21/c 1'
_atom_sites_solution_hydrogens geom
_atom_sites_solution_primary direct
_atom_sites_solution_secondary difmap
_audit_creation_method SHELXL-97
_cell_angle_alpha 90.00
_cell_angle_beta 102.5320(10)
_cell_angle_gamma 90.00
_cell_formula_units_Z 4
_cell_length_a 12.7830(4)
_cell_length_b 14.5350(4)
_cell_length_c 19.6760(4)
_cell_measurement_temperature 293(2)
_cell_volume 3568.72(17)
_computing_structure_refinement 'SHELXL-97 (Sheldrick, 1997)'
_computing_structure_solution 'SHELXS-97 (Sheldrick, 1990)'
_diffrn_ambient_temperature 293(2)
_diffrn_detector_area_resol_mean 0.75A
_diffrn_measured_fraction_theta_full 0.934
_diffrn_measured_fraction_theta_max 0.934
_diffrn_measurement_device_type KappaCCD
_diffrn_radiation_monochromator graphite
_diffrn_radiation_source 'fine-focus sealed tube'
_diffrn_radiation_type MoK\a
_diffrn_radiation_wavelength 0.71070
_diffrn_reflns_av_R_equivalents 0.0420
_diffrn_reflns_av_sigmaI/netI 0.0297
_diffrn_reflns_limit_h_max 15
_diffrn_reflns_limit_h_min 0
_diffrn_reflns_limit_k_max 17
_diffrn_reflns_limit_k_min 0
_diffrn_reflns_limit_l_max 22
_diffrn_reflns_limit_l_min -23
_diffrn_reflns_number 43653
_diffrn_reflns_theta_full 25.00
_diffrn_reflns_theta_max 25.00
_diffrn_reflns_theta_min 3.49
_exptl_absorpt_coefficient_mu 1.148
_exptl_crystal_colour black
_exptl_crystal_density_diffrn 1.458
_exptl_crystal_density_method 'not measured'
_exptl_crystal_description prism
_exptl_crystal_F_000 1620
_exptl_crystal_size_max 0.5
_exptl_crystal_size_mid 0.2
_exptl_crystal_size_min 0.2
_refine_diff_density_max 0.750
_refine_diff_density_min -0.998
_refine_diff_density_rms 0.072
_refine_ls_extinction_method none
_refine_ls_goodness_of_fit_ref 1.048
_refine_ls_hydrogen_treatment mixed
_refine_ls_matrix_type full
_refine_ls_number_parameters 379
_refine_ls_number_reflns 6115
_refine_ls_number_restraints 0
_refine_ls_restrained_S_all 1.048
_refine_ls_R_factor_all 0.0601
_refine_ls_R_factor_gt 0.0490
_refine_ls_shift/su_max 0.001
_refine_ls_shift/su_mean 0.000
_refine_ls_structure_factor_coef Fsqd
_refine_ls_weighting_details 'w=1/[\s^2^(Fo^2^)+(0.0674P)^2^+5.6790P] where P=(Fo^2^+2Fc^2^)/3'
_refine_ls_weighting_scheme calc
_refine_ls_wR_factor_gt 0.1303
_refine_ls_wR_factor_ref 0.1386
_reflns_number_gt 5209
_reflns_number_total 6115
_reflns_threshold_expression >2sigma(I)
_cod_data_source_file b503004h.txt
_cod_data_source_block cuamid
_cod_depositor_comments
;
The following automatic conversions were performed:

'_refine_ls_weighting_scheme' value 'calc
w=1/[\s^2^(Fo^2^)+(0.0674P)^2^+5.6790P] where P=(Fo^2^+2Fc^2^)/3' was
changed to 'calc'. New tag '_refine_ls_weighting_details' was
created. The value of the new tag was set to
'w=1/[\s^2^(Fo^2^)+(0.0674P)^2^+5.6790P] where P=(Fo^2^+2Fc^2^)/3'.

Automatic conversion script
Id: cif_fix_values 3143 2015-03-26 13:38:13Z robertas 
;
_cod_original_sg_symbol_H-M P21/c
_cod_database_code 7008454

loop_
_symmetry_equiv_pos_as_xyz
'x, y, z'
'-x, y+1/2, -z+1/2'
'-x, -y, -z'
'x, -y-1/2, z-1/2'

loop_
_atom_site_label
_atom_site_type_symbol
_atom_site_fract_x
_atom_site_fract_y
_atom_site_fract_z
_atom_site_U_iso_or_equiv
_atom_site_adp_type
_atom_site_occupancy
_atom_site_calc_flag
_atom_site_refinement_flags
_atom_site_disorder_assembly
_atom_site_disorder_group
Cu1 Cu 0.22292(3) 0.85654(3) 0.21276(2) 0.04053(15) Uani 1 d . . .
Cl1 Cl 0.3129(2) 0.81167(16) 0.45765(11) 0.1392(8) Uani 1 d . . .
Cl2 Cl 0.3263(3) 1.00762(15) 0.44260(14) 0.1477(9) Uani 1 d . . .
S1 S -0.00590(8) 0.80506(7) 0.14018(6) 0.0512(3) Uani 1 d . . .
S2 S 0.05102(8) 0.76881(7) 0.28142(6) 0.0499(3) Uani 1 d . . .
S3 S 0.26733(8) 0.71415(7) 0.26109(6) 0.0513(3) Uani 1 d . . .
S4 S 0.37994(8) 0.87114(7) 0.11367(5) 0.0482(2) Uani 1 d . . .
S5 S 0.44323(8) 0.95056(7) 0.24419(5) 0.0485(2) Uani 1 d . . .
S6 S 0.21638(7) 1.01403(7) 0.23018(6) 0.0475(2) Uani 1 d . . .
O1 O 0.0265(3) 0.8656(2) 0.09071(17) 0.0688(9) Uani 1 d . . .
O2 O -0.1152(2) 0.8073(3) 0.1472(2) 0.0751(10) Uani 1 d . . .
O3 O 0.4881(3) 0.8457(2) 0.11251(19) 0.0657(9) Uani 1 d . . .
O4 O 0.2942(3) 0.8137(2) 0.07849(18) 0.0689(9) Uani 1 d . . .
N1 N 0.0737(2) 0.8319(2) 0.21449(16) 0.0431(7) Uani 1 d . . .
N2 N 0.1552(3) 0.6189(2) 0.33486(19) 0.0543(8) Uani 1 d . . .
N3 N 0.3657(3) 0.8734(2) 0.19404(17) 0.0450(7) Uani 1 d . . .
N4 N 0.3884(3) 1.1187(2) 0.27356(18) 0.0481(7) Uani 1 d . . .
C1 C 0.0221(3) 0.6906(3) 0.1201(2) 0.0471(9) Uani 1 d . . .
C2 C 0.1012(4) 0.6728(3) 0.0842(2) 0.0560(10) Uani 1 d . . .
H2 H 0.1373 0.7208 0.0681 0.067 Uiso 1 calc R . .
C3 C 0.1260(4) 0.5824(4) 0.0724(3) 0.0661(12) Uani 1 d . . .
H3 H 0.1791 0.5703 0.0480 0.079 Uiso 1 calc R . .
C4 C 0.0738(4) 0.5092(3) 0.0961(3) 0.0616(11) Uani 1 d . . .
C5 C -0.0042(4) 0.5291(4) 0.1315(3) 0.0766(14) Uani 1 d . . .
H5 H -0.0399 0.4811 0.1479 0.092 Uiso 1 calc R . .
C6 C -0.0315(4) 0.6184(3) 0.1435(3) 0.0645(12) Uani 1 d . . .
H6 H -0.0856 0.6301 0.1672 0.077 Uiso 1 calc R . .
C7 C 0.1041(5) 0.4110(4) 0.0829(4) 0.0921(18) Uani 1 d . . .
H7A H 0.0941 0.3726 0.1207 0.111 Uiso 1 calc R . .
H7B H 0.1779 0.4089 0.0795 0.111 Uiso 1 calc R . .
H7C H 0.0596 0.3893 0.0402 0.111 Uiso 1 calc R . .
C8 C 0.1597(3) 0.6907(3) 0.2952(2) 0.0443(8) Uani 1 d . . .
C9 C 0.0564(4) 0.5919(4) 0.3582(3) 0.0749(14) Uani 1 d . . .
H9A H 0.0546 0.5255 0.3628 0.090 Uiso 1 calc R . .
H9B H -0.0059 0.6103 0.3233 0.090 Uiso 1 calc R . .
C10 C 0.0517(6) 0.6355(6) 0.4261(3) 0.113(3) Uani 1 d . . .
H10A H 0.1105 0.6138 0.4615 0.135 Uiso 1 calc R . .
H10B H -0.0147 0.6196 0.4384 0.135 Uiso 1 calc R . .
H10C H 0.0563 0.7011 0.4221 0.135 Uiso 1 calc R . .
C11 C 0.2489(4) 0.5582(3) 0.3579(3) 0.0723(14) Uani 1 d . . .
H11A H 0.2447 0.5300 0.4019 0.087 Uiso 1 calc R . .
H11B H 0.3138 0.5949 0.3654 0.087 Uiso 1 calc R . .
C12 C 0.2552(5) 0.4843(4) 0.3059(4) 0.097(2) Uani 1 d . . .
H12A H 0.1881 0.4520 0.2944 0.117 Uiso 1 calc R . .
H12B H 0.3114 0.4420 0.3253 0.117 Uiso 1 calc R . .
H12C H 0.2700 0.5116 0.2645 0.117 Uiso 1 calc R . .
C13 C 0.3610(3) 0.9833(3) 0.0788(2) 0.0474(9) Uani 1 d . . .
C14 C 0.4482(4) 1.0354(3) 0.0733(3) 0.0689(13) Uani 1 d . . .
H14 H 0.5171 1.0118 0.0875 0.083 Uiso 1 calc R . .
C15 C 0.4328(5) 1.1237(4) 0.0464(3) 0.0788(15) Uani 1 d . . .
H15 H 0.4922 1.1593 0.0437 0.095 Uiso 1 calc R . .
C16 C 0.3323(4) 1.1598(3) 0.0236(2) 0.0658(12) Uani 1 d . . .
C17 C 0.2462(4) 1.1062(4) 0.0288(2) 0.0675(12) Uani 1 d . . .
H17 H 0.1775 1.1295 0.0131 0.081 Uiso 1 calc R . .
C18 C 0.2583(4) 1.0181(3) 0.0568(2) 0.0564(10) Uani 1 d . . .
H18 H 0.1989 0.9833 0.0607 0.068 Uiso 1 calc R . .
C19 C 0.3179(6) 1.2561(4) -0.0057(4) 0.100(2) Uani 1 d . . .
H19A H 0.2602 1.2567 -0.0461 0.120 Uiso 1 calc R . .
H19B H 0.3828 1.2755 -0.0185 0.120 Uiso 1 calc R . .
H19C H 0.3017 1.2972 0.0288 0.120 Uiso 1 calc R . .
C20 C 0.3498(3) 1.0385(3) 0.25005(18) 0.0411(8) Uani 1 d . . .
C21 C 0.5042(3) 1.1392(3) 0.2881(3) 0.0614(11) Uani 1 d . . .
H21A H 0.5142 1.2045 0.2818 0.074 Uiso 1 calc R . .
H21B H 0.5366 1.1065 0.2549 0.074 Uiso 1 calc R . .
C22 C 0.5597(4) 1.1124(5) 0.3601(3) 0.0877(17) Uani 1 d . . .
H22A H 0.5225 1.1387 0.3930 0.105 Uiso 1 calc R . .
H22B H 0.6320 1.1348 0.3695 0.105 Uiso 1 calc R . .
H22C H 0.5601 1.0466 0.3643 0.105 Uiso 1 calc R . .
C23 C 0.3185(4) 1.1952(3) 0.2861(3) 0.0632(12) Uani 1 d . . .
H23A H 0.3573 1.2336 0.3235 0.076 Uiso 1 calc R . .
H23B H 0.2564 1.1703 0.3005 0.076 Uiso 1 calc R . .
C24 C 0.2823(6) 1.2527(4) 0.2222(4) 0.098(2) Uani 1 d . . .
H24A H 0.3438 1.2763 0.2072 0.117 Uiso 1 calc R . .
H24B H 0.2397 1.3031 0.2326 0.117 Uiso 1 calc R . .
H24C H 0.2403 1.2158 0.1859 0.117 Uiso 1 calc R . .
C1S C 0.3354(15) 0.8950(8) 0.4100(5) 0.265(10) Uani 1 d . . .
H1S1 H 0.2852 0.8903 0.3655 0.318 Uiso 1 calc R . .
H1S2 H 0.4067 0.8872 0.4014 0.318 Uiso 1 calc R . .

loop_
_atom_site_aniso_label
_atom_site_aniso_U_11
_atom_site_aniso_U_22
_atom_site_aniso_U_33
_atom_site_aniso_U_23
_atom_site_aniso_U_13
_atom_site_aniso_U_12
Cu1 0.0419(3) 0.0355(3) 0.0465(3) 0.00084(17) 0.01468(19) -0.00318(17)
Cl1 0.221(3) 0.1059(14) 0.0955(13) 0.0052(11) 0.0446(15) -0.0030(16)
Cl2 0.215(3) 0.0936(14) 0.1412(19) -0.0046(13) 0.0535(18) -0.0237(15)
S1 0.0459(5) 0.0466(5) 0.0576(6) 0.0008(4) 0.0035(4) 0.0052(4)
S2 0.0442(5) 0.0536(6) 0.0574(6) 0.0053(4) 0.0229(4) 0.0056(4)
S3 0.0444(5) 0.0444(5) 0.0721(7) 0.0138(5) 0.0281(5) 0.0051(4)
S4 0.0547(6) 0.0391(5) 0.0569(6) -0.0011(4) 0.0258(5) -0.0008(4)
S5 0.0399(5) 0.0489(5) 0.0567(6) 0.0009(4) 0.0101(4) 0.0022(4)
S6 0.0380(5) 0.0392(5) 0.0651(6) -0.0055(4) 0.0109(4) -0.0018(4)
O1 0.091(2) 0.0545(18) 0.0574(18) 0.0112(14) 0.0083(17) 0.0041(16)
O2 0.0409(16) 0.080(2) 0.098(3) -0.0139(19) 0.0028(16) 0.0107(15)
O3 0.068(2) 0.0558(18) 0.087(2) 0.0097(16) 0.0460(17) 0.0135(15)
O4 0.083(2) 0.0539(18) 0.073(2) -0.0166(15) 0.0236(17) -0.0213(16)
N1 0.0430(16) 0.0388(16) 0.0483(18) 0.0018(13) 0.0115(13) -0.0003(13)
N2 0.052(2) 0.052(2) 0.064(2) 0.0128(16) 0.0234(16) -0.0007(16)
N3 0.0486(18) 0.0381(16) 0.0528(19) 0.0013(13) 0.0210(15) -0.0014(13)
N4 0.0451(17) 0.0466(18) 0.0540(19) -0.0080(14) 0.0139(14) -0.0093(14)
C1 0.041(2) 0.045(2) 0.053(2) -0.0053(17) 0.0056(16) -0.0037(16)
C2 0.061(3) 0.051(2) 0.059(3) -0.0057(19) 0.019(2) -0.010(2)
C3 0.060(3) 0.077(3) 0.065(3) -0.017(2) 0.020(2) 0.003(2)
C4 0.064(3) 0.050(2) 0.067(3) -0.008(2) 0.005(2) 0.000(2)
C5 0.079(3) 0.053(3) 0.102(4) -0.001(3) 0.029(3) -0.020(2)
C6 0.056(3) 0.054(3) 0.090(3) -0.008(2) 0.031(2) -0.009(2)
C7 0.108(5) 0.060(3) 0.104(4) -0.010(3) 0.014(4) 0.014(3)
C8 0.044(2) 0.0401(19) 0.051(2) 0.0031(16) 0.0162(16) -0.0022(16)
C9 0.065(3) 0.076(3) 0.092(4) 0.022(3) 0.034(3) -0.012(3)
C10 0.111(5) 0.162(7) 0.084(4) 0.044(4) 0.059(4) 0.035(5)
C11 0.063(3) 0.065(3) 0.093(4) 0.035(3) 0.025(3) 0.013(2)
C12 0.087(4) 0.047(3) 0.167(7) 0.003(3) 0.049(4) 0.003(3)
C13 0.051(2) 0.048(2) 0.045(2) 0.0035(16) 0.0159(17) 0.0002(17)
C14 0.055(3) 0.061(3) 0.094(4) 0.027(3) 0.023(2) 0.002(2)
C15 0.076(3) 0.065(3) 0.099(4) 0.023(3) 0.027(3) -0.015(3)
C16 0.085(3) 0.057(3) 0.056(3) 0.015(2) 0.016(2) 0.007(2)
C17 0.069(3) 0.078(3) 0.054(3) 0.013(2) 0.009(2) 0.018(3)
C18 0.053(2) 0.062(3) 0.053(2) 0.0073(19) 0.0104(19) -0.003(2)
C19 0.128(6) 0.067(4) 0.104(5) 0.029(3) 0.022(4) 0.009(4)
C20 0.0430(19) 0.0408(19) 0.0405(19) 0.0014(15) 0.0115(15) -0.0043(15)
C21 0.047(2) 0.064(3) 0.075(3) -0.010(2) 0.018(2) -0.018(2)
C22 0.065(3) 0.091(4) 0.095(4) -0.004(3) -0.008(3) -0.019(3)
C23 0.063(3) 0.049(2) 0.082(3) -0.024(2) 0.026(2) -0.008(2)
C24 0.115(5) 0.056(3) 0.116(5) 0.000(3) 0.013(4) 0.017(3)
C1S 0.58(3) 0.141(9) 0.111(7) -0.021(6) 0.149(13) -0.122(14)

loop_
_atom_type_symbol
_atom_type_description
_atom_type_scat_dispersion_real
_atom_type_scat_dispersion_imag
_atom_type_scat_source
C C 0.0033 0.0016 'International Tables Vol C Tables 4.2.6.8 and 6.1.1.4'
H H 0.0000 0.0000 'International Tables Vol C Tables 4.2.6.8 and 6.1.1.4'
O O 0.0106 0.0060 'International Tables Vol C Tables 4.2.6.8 and 6.1.1.4'
N N 0.0061 0.0033 'International Tables Vol C Tables 4.2.6.8 and 6.1.1.4'
S S 0.1246 0.1234 'International Tables Vol C Tables 4.2.6.8 and 6.1.1.4'
Cu Cu 0.3201 1.2651 'International Tables Vol C Tables 4.2.6.8 and 6.1.1.4'
Cl Cl 0.1484 0.1585 'International Tables Vol C Tables 4.2.6.8 and 6.1.1.4'

loop_
_geom_angle_atom_site_label_1
_geom_angle_atom_site_label_2
_geom_angle_atom_site_label_3
_geom_angle
_geom_angle_site_symmetry_1
_geom_angle_site_symmetry_3
_geom_angle_publ_flag
N1 Cu1 N3 169.85(13) . . ?
N1 Cu1 S3 88.97(9) . . ?
N3 Cu1 S3 91.97(10) . . ?
N1 Cu1 S6 96.44(10) . . ?
N3 Cu1 S6 88.21(9) . . ?
S3 Cu1 S6 147.34(5) . . ?
O2 S1 O1 118.8(2) . . ?
O2 S1 N1 109.76(19) . . ?
O1 S1 N1 104.16(18) . . ?
O2 S1 C1 107.0(2) . . ?
O1 S1 C1 108.9(2) . . ?
N1 S1 C1 107.91(17) . . ?
N1 S2 C8 101.93(17) . . ?
C8 S3 Cu1 101.31(14) . . ?
O4 S4 O3 118.7(2) . . ?
O4 S4 N3 104.24(18) . . ?
O3 S4 N3 109.35(19) . . ?
O4 S4 C13 109.0(2) . . ?
O3 S4 C13 106.44(19) . . ?
N3 S4 C13 108.84(17) . . ?
N3 S5 C20 101.57(17) . . ?
C20 S6 Cu1 100.01(13) . . ?
S1 N1 S2 113.01(18) . . ?
S1 N1 Cu1 116.68(17) . . ?
S2 N1 Cu1 116.72(17) . . ?
C8 N2 C11 121.3(3) . . ?
C8 N2 C9 122.9(4) . . ?
C11 N2 C9 115.8(4) . . ?
S4 N3 S5 114.19(18) . . ?
S4 N3 Cu1 119.06(19) . . ?
S5 N3 Cu1 115.60(17) . . ?
C20 N4 C21 122.2(3) . . ?
C20 N4 C23 122.2(3) . . ?
C21 N4 C23 115.6(3) . . ?
C2 C1 C6 119.9(4) . . ?
C2 C1 S1 120.0(3) . . ?
C6 C1 S1 120.0(3) . . ?
C1 C2 C3 119.0(4) . . ?
C2 C3 C4 121.8(4) . . ?
C5 C4 C3 117.7(4) . . ?
C5 C4 C7 122.0(5) . . ?
C3 C4 C7 120.3(5) . . ?
C4 C5 C6 121.9(5) . . ?
C5 C6 C1 119.6(4) . . ?
N2 C8 S3 122.7(3) . . ?
N2 C8 S2 117.8(3) . . ?
S3 C8 S2 119.3(2) . . ?
N2 C9 C10 111.5(5) . . ?
N2 C11 C12 112.2(5) . . ?
C14 C13 C18 120.3(4) . . ?
C14 C13 S4 119.8(3) . . ?
C18 C13 S4 120.0(3) . . ?
C13 C14 C15 119.4(5) . . ?
C16 C15 C14 121.7(5) . . ?
C17 C16 C15 118.0(4) . . ?
C17 C16 C19 121.5(5) . . ?
C15 C16 C19 120.5(5) . . ?
C16 C17 C18 122.1(5) . . ?
C13 C18 C17 118.5(4) . . ?
N4 C20 S6 123.3(3) . . ?
N4 C20 S5 117.2(3) . . ?
S6 C20 S5 119.4(2) . . ?
N4 C21 C22 112.4(4) . . ?
N4 C23 C24 111.6(4) . . ?
Cl1 C1S Cl2 117.1(6) . . ?

loop_
_geom_bond_atom_site_label_1
_geom_bond_atom_site_label_2
_geom_bond_distance
_geom_bond_site_symmetry_2
_geom_bond_publ_flag
Cu1 N1 1.949(3) . ?
Cu1 N3 1.954(3) . ?
Cu1 S3 2.2969(11) . ?
Cu1 S6 2.3188(10) . ?
Cl1 C1S 1.595(10) . ?
Cl2 C1S 1.771(12) . ?
S1 O2 1.434(3) . ?
S1 O1 1.438(3) . ?
S1 N1 1.637(3) . ?
S1 C1 1.764(4) . ?
S2 N1 1.680(3) . ?
S2 C8 1.768(4) . ?
S3 C8 1.691(4) . ?
S4 O4 1.431(3) . ?
S4 O3 1.436(3) . ?
S4 N3 1.631(3) . ?
S4 C13 1.764(4) . ?
S5 N3 1.670(3) . ?
S5 C20 1.770(4) . ?
S6 C20 1.702(4) . ?
N2 C8 1.313(5) . ?
N2 C11 1.477(6) . ?
N2 C9 1.486(5) . ?
N4 C20 1.310(5) . ?
N4 C21 1.476(5) . ?
N4 C23 1.481(5) . ?
C1 C2 1.377(6) . ?
C1 C6 1.386(6) . ?
C2 C3 1.383(7) . ?
C3 C4 1.389(7) . ?
C4 C5 1.365(7) . ?
C4 C7 1.515(7) . ?
C5 C6 1.377(7) . ?
C9 C10 1.492(9) . ?
C11 C12 1.498(8) . ?
C13 C14 1.372(6) . ?
C13 C18 1.386(6) . ?
C14 C15 1.385(7) . ?
C15 C16 1.370(7) . ?
C16 C17 1.370(7) . ?
C16 C19 1.510(7) . ?
C17 C18 1.390(7) . ?
C21 C22 1.492(7) . ?
C23 C24 1.497(8) . ?

loop_
_geom_torsion_atom_site_label_1
_geom_torsion_atom_site_label_2
_geom_torsion_atom_site_label_3
_geom_torsion_atom_site_label_4
_geom_torsion
_geom_torsion_site_symmetry_1
_geom_torsion_site_symmetry_2
_geom_torsion_site_symmetry_3
_geom_torsion_site_symmetry_4
_geom_torsion_publ_flag
N1 Cu1 S3 C8 -19.45(17) . . . . ?
N3 Cu1 S3 C8 170.66(17) . . . . ?
S6 Cu1 S3 C8 80.91(16) . . . . ?
N1 Cu1 S6 C20 166.27(16) . . . . ?
N3 Cu1 S6 C20 -22.78(16) . . . . ?
S3 Cu1 S6 C20 68.07(15) . . . . ?
O2 S1 N1 S2 52.1(3) . . . . ?
O1 S1 N1 S2 -179.8(2) . . . . ?
C1 S1 N1 S2 -64.2(2) . . . . ?
O2 S1 N1 Cu1 -168.4(2) . . . . ?
O1 S1 N1 Cu1 -40.3(2) . . . . ?
C1 S1 N1 Cu1 75.3(2) . . . . ?
C8 S2 N1 S1 104.0(2) . . . . ?
C8 S2 N1 Cu1 -35.5(2) . . . . ?
N3 Cu1 N1 S1 -8.4(9) . . . . ?
S3 Cu1 N1 S1 -103.80(17) . . . . ?
S6 Cu1 N1 S1 108.49(17) . . . . ?
N3 Cu1 N1 S2 129.6(7) . . . . ?
S3 Cu1 N1 S2 34.17(17) . . . . ?
S6 Cu1 N1 S2 -113.54(17) . . . . ?
O4 S4 N3 S5 -170.0(2) . . . . ?
O3 S4 N3 S5 62.0(2) . . . . ?
C13 S4 N3 S5 -53.9(2) . . . . ?
O4 S4 N3 Cu1 -27.7(3) . . . . ?
O3 S4 N3 Cu1 -155.65(19) . . . . ?
C13 S4 N3 Cu1 88.5(2) . . . . ?
C20 S5 N3 S4 103.9(2) . . . . ?
C20 S5 N3 Cu1 -39.8(2) . . . . ?
N1 Cu1 N3 S4 14.7(9) . . . . ?
S3 Cu1 N3 S4 109.85(18) . . . . ?
S6 Cu1 N3 S4 -102.83(18) . . . . ?
N1 Cu1 N3 S5 156.5(6) . . . . ?
S3 Cu1 N3 S5 -108.34(17) . . . . ?
S6 Cu1 N3 S5 38.98(17) . . . . ?
O2 S1 C1 C2 154.3(3) . . . . ?
O1 S1 C1 C2 24.8(4) . . . . ?
N1 S1 C1 C2 -87.7(4) . . . . ?
O2 S1 C1 C6 -29.0(4) . . . . ?
O1 S1 C1 C6 -158.5(4) . . . . ?
N1 S1 C1 C6 89.0(4) . . . . ?
C6 C1 C2 C3 -0.3(7) . . . . ?
S1 C1 C2 C3 176.4(3) . . . . ?
C1 C2 C3 C4 -0.3(7) . . . . ?
C2 C3 C4 C5 0.3(7) . . . . ?
C2 C3 C4 C7 -179.3(5) . . . . ?
C3 C4 C5 C6 0.3(8) . . . . ?
C7 C4 C5 C6 179.9(5) . . . . ?
C4 C5 C6 C1 -0.9(9) . . . . ?
C2 C1 C6 C5 0.9(7) . . . . ?
S1 C1 C6 C5 -175.8(4) . . . . ?
C11 N2 C8 S3 5.9(6) . . . . ?
C9 N2 C8 S3 -172.7(4) . . . . ?
C11 N2 C8 S2 -170.4(4) . . . . ?
C9 N2 C8 S2 11.0(6) . . . . ?
Cu1 S3 C8 N2 -172.7(3) . . . . ?
Cu1 S3 C8 S2 3.6(3) . . . . ?
N1 S2 C8 N2 -166.4(3) . . . . ?
N1 S2 C8 S3 17.1(3) . . . . ?
C8 N2 C9 C10 -90.9(6) . . . . ?
C11 N2 C9 C10 90.5(6) . . . . ?
C8 N2 C11 C12 -86.5(6) . . . . ?
C9 N2 C11 C12 92.2(5) . . . . ?
O4 S4 C13 C14 -145.0(4) . . . . ?
O3 S4 C13 C14 -15.9(4) . . . . ?
N3 S4 C13 C14 101.9(4) . . . . ?
O4 S4 C13 C18 34.6(4) . . . . ?
O3 S4 C13 C18 163.7(3) . . . . ?
N3 S4 C13 C18 -78.5(4) . . . . ?
C18 C13 C14 C15 0.9(8) . . . . ?
S4 C13 C14 C15 -179.5(4) . . . . ?
C13 C14 C15 C16 -1.4(9) . . . . ?
C14 C15 C16 C17 0.6(9) . . . . ?
C14 C15 C16 C19 -179.7(6) . . . . ?
C15 C16 C17 C18 0.7(8) . . . . ?
C19 C16 C17 C18 -178.9(5) . . . . ?
C14 C13 C18 C17 0.4(7) . . . . ?
S4 C13 C18 C17 -179.2(3) . . . . ?
C16 C17 C18 C13 -1.3(7) . . . . ?
C21 N4 C20 S6 -177.9(3) . . . . ?
C23 N4 C20 S6 1.0(6) . . . . ?
C21 N4 C20 S5 6.0(5) . . . . ?
C23 N4 C20 S5 -175.1(3) . . . . ?
Cu1 S6 C20 N4 -170.5(3) . . . . ?
Cu1 S6 C20 S5 5.5(2) . . . . ?
N3 S5 C20 N4 -165.6(3) . . . . ?
N3 S5 C20 S6 18.2(3) . . . . ?
C20 N4 C21 C22 -87.4(5) . . . . ?
C23 N4 C21 C22 93.6(5) . . . . ?
C20 N4 C23 C24 -88.6(5) . . . . ?
C21 N4 C23 C24 90.4(5) . . . . ?
